data_2220915
loop_
_publ_author_name
'Chantrapromma, Suchada'
'Fun, Hoong-Kun'

_publ_section_title
;
 Bis{4-[(<i>E</i>)-2-(1<i>H</i>-indol-3-yl)ethenyl]-1-methylpyridinium}
 4-fluorobenzenesulfonate nitrate 0.25-hydrate
;
_journal_coeditor_code SJ2569
_journal_issue 2
_journal_name_full 'Acta Crystallographica Section E'
_journal_page_first o258
_journal_page_last o259
_journal_paper_doi 10.1107/S1600536809000026
_journal_volume 65
_journal_year 2009
_chemical_formula_iupac '2C16 H15 N2 + , C6 H4 F O3 S - , N O3 - , 0.25H2 O'
_chemical_formula_moiety '2C16 H15 N2 + , C6 H4 F O3 S - , N O3 - , 0.25H2 O'
_chemical_formula_sum 'C38 H34.5 F N5 O6.25 S'
_chemical_formula_weight 712.27
_chemical_name_systematic
;
Bis{4-[(<i>E</i>)-2-(1<i>H</i>-indol-3-yl)ethenyl]-1-methylpyridinium}
4-fluorobenzenesulfonate nitrate 0.25-hydrate
;
_space_group_IT_number 2
_symmetry_cell_setting triclinic
_symmetry_space_group_name_Hall '-P 1'
_symmetry_space_group_name_H-M 'P -1'
_atom_sites_solution_hydrogens geom
_atom_sites_solution_primary direct
_atom_sites_solution_secondary difmap
_audit_creation_method SHELXL97
_cell_angle_alpha 97.5200(10)
_cell_angle_beta 91.2360(10)
_cell_angle_gamma 99.8610(10)
_cell_formula_units_Z 2
_cell_length_a 8.7750(6)
_cell_length_b 13.63660(10)
_cell_length_c 15.3190(11)
_cell_measurement_reflns_used 6287
_cell_measurement_temperature 297(2)
_cell_measurement_theta_max 25.00
_cell_measurement_theta_min 1.34
_cell_volume 1788.66(18)
_computing_cell_refinement 'SAINT (Siemens, 1996)'
_computing_data_collection 'SMART (Siemens, 1996)'
_computing_data_reduction 'SAINT (Siemens, 1996)'
_computing_molecular_graphics 'SHELXTL (Sheldrick, 2008)'
_computing_publication_material
;
SHELXTL (Sheldrick, 2008) and PLATON (Spek, 2003)
;
_computing_structure_refinement 'SHELXTL (Sheldrick, 2008)'
_computing_structure_solution 'SHELXTL (Sheldrick, 2008)'
_diffrn_ambient_temperature 297(2)
_diffrn_detector_area_resol_mean 8.33
_diffrn_measured_fraction_theta_full 0.997
_diffrn_measured_fraction_theta_max 0.997
_diffrn_measurement_device_type 'Siemens SMART CCD area-detector'
_diffrn_measurement_method \w
_diffrn_radiation_monochromator graphite
_diffrn_radiation_source 'fine-focus sealed tube'
_diffrn_radiation_type MoK\a
_diffrn_radiation_wavelength 0.71073
_diffrn_reflns_av_R_equivalents 0.0183
_diffrn_reflns_av_sigmaI/netI 0.0188
_diffrn_reflns_limit_h_max 10
_diffrn_reflns_limit_h_min -10
_diffrn_reflns_limit_k_max 16
_diffrn_reflns_limit_k_min -16
_diffrn_reflns_limit_l_max 18
_diffrn_reflns_limit_l_min -18
_diffrn_reflns_number 17243
_diffrn_reflns_theta_full 25.00
_diffrn_reflns_theta_max 25.00
_diffrn_reflns_theta_min 1.34
_diffrn_standards_number 0
_exptl_absorpt_coefficient_mu 0.150
_exptl_absorpt_correction_T_max 0.9823
_exptl_absorpt_correction_T_min 0.9187
_exptl_absorpt_correction_type empirical
_exptl_absorpt_process_details '(SADABS; Sheldrick, 1996)'
_exptl_crystal_colour orange
_exptl_crystal_density_diffrn 1.322
_exptl_crystal_density_method 'not measured'
_exptl_crystal_description plate
_exptl_crystal_F_000 745
_exptl_crystal_size_max 0.57
_exptl_crystal_size_mid 0.39
_exptl_crystal_size_min 0.12
_refine_diff_density_max 0.457
_refine_diff_density_min -0.249
_refine_ls_extinction_method none
_refine_ls_goodness_of_fit_ref 1.031
_refine_ls_hydrogen_treatment constr
_refine_ls_matrix_type full
_refine_ls_number_parameters 520
_refine_ls_number_reflns 6287
_refine_ls_number_restraints 0
_refine_ls_restrained_S_all 1.031
_refine_ls_R_factor_all 0.0785
_refine_ls_R_factor_gt 0.0626
_refine_ls_shift/su_max_lt 0.001
_refine_ls_shift/su_mean 0.000
_refine_ls_structure_factor_coef Fsqd
_refine_ls_weighting_details 'calc w = 1/[\s^2^(Fo^2^)+(0.1048P)^2^+0.7458P] where P=(Fo^2^+2Fc^2^)/3'
_refine_ls_weighting_scheme calc
_refine_ls_wR_factor_gt 0.1795
_refine_ls_wR_factor_ref 0.1985
_reflns_number_gt 4818
_reflns_number_total 6287
_reflns_threshold_expression I>2\s(I)
_cod_data_source_file sj2569.cif
_cod_data_source_block I
_cod_original_formula_sum 'C38 H34.50 F N5 O6.25 S'
_cod_database_code 2220915
_cod_database_fobs_code 2220915

loop_
_symmetry_equiv_pos_as_xyz
'x, y, z'
'-x, -y, -z'

loop_
_atom_site_type_symbol
_atom_site_label
_atom_site_fract_x
_atom_site_fract_y
_atom_site_fract_z
_atom_site_U_iso_or_equiv
_atom_site_adp_type
_atom_site_calc_flag
_atom_site_refinement_flags
_atom_site_occupancy
_atom_site_disorder_assembly
_atom_site_disorder_group
F F1 0.8301(3) 0.53738(13) 0.13528(13) 0.1070(7) Uani d . 1 A .
S S1 0.74535(14) 0.96215(6) 0.30690(6) 0.0943(4) Uani d . 1 . .
O O1A 0.7947(14) 0.9676(5) 0.3874(4) 0.128(4) Uani d P 0.535(10) A 1
O O2A 0.5540(7) 0.9537(4) 0.3014(6) 0.122(3) Uani d P 0.535(10) A 1
O O3A 0.7858(15) 1.0287(7) 0.2507(7) 0.117(4) Uani d P 0.535(10) A 1
O O1B 0.6669(17) 0.9575(5) 0.3770(7) 0.148(7) Uani d P 0.465(10) A 2
O O2B 0.7404(16) 1.0297(9) 0.2476(7) 0.106(4) Uani d P 0.465(10) A 2
O O3B 0.9324(9) 1.0071(5) 0.3454(6) 0.123(3) Uani d P 0.465(10) A 2
O O4 0.7248(4) 0.3823(2) 0.8149(2) 0.1299(11) Uani d . 1 . .
O O5 0.7224(8) 0.3889(4) 0.9475(3) 0.241(3) Uani d . 1 . .
O O6 0.6872(4) 0.2501(2) 0.8724(3) 0.1355(12) Uani d . 1 . .
N N1 1.1622(3) 0.86382(16) 0.41062(15) 0.0630(6) Uani d . 1 . .
N N2 0.7682(3) 0.22728(16) 0.34872(16) 0.0698(6) Uani d . 1 . .
H H1N2 0.7686 0.1677 0.3223 0.084 Uiso calc R 1 . .
N N3 0.4743(3) 1.1617(2) 1.09022(17) 0.0769(7) Uani d . 1 . .
N N4 -0.1419(3) 0.6053(2) 0.88513(19) 0.0872(8) Uani d . 1 B .
H H1N4 -0.1724 0.5431 0.8904 0.105 Uiso calc R 1 . .
N N5 0.7084(3) 0.3399(2) 0.8801(2) 0.0836(7) Uani d . 1 . .
C C1 0.7643(3) 0.84191(19) 0.25284(17) 0.0626(7) Uani d . 1 A .
C C2 0.9019(4) 0.8268(2) 0.21795(19) 0.0722(8) Uani d . 1 . .
H H2A 0.9835 0.8806 0.2195 0.087 Uiso calc R 1 A .
C C3 0.9200(4) 0.7333(3) 0.1809(2) 0.0806(9) Uani d . 1 A .
H H3A 1.0139 0.7239 0.1571 0.097 Uiso calc R 1 . .
C C4 0.8020(4) 0.6533(2) 0.1782(2) 0.0771(8) Uani d . 1 . .
C C5 0.6630(4) 0.6681(2) 0.2113(2) 0.0877(10) Uani d . 1 A .
H H5A 0.5814 0.6142 0.2089 0.105 Uiso calc R 1 . .
C C6 0.6433(4) 0.7629(2) 0.2484(2) 0.0800(9) Uani d . 1 . .
H H6A 0.5483 0.7731 0.2703 0.096 Uiso calc R 1 A .
C C7 1.1090(3) 0.6898(2) 0.36194(18) 0.0651(7) Uani d . 1 . .
H H7A 1.1316 0.6350 0.3248 0.078 Uiso calc R 1 . .
C C8 1.1910(3) 0.7838(2) 0.35711(19) 0.0686(7) Uani d . 1 . .
H H8A 1.2674 0.7922 0.3163 0.082 Uiso calc R 1 . .
C C9 1.0525(3) 0.8512(2) 0.46932(19) 0.0674(7) Uani d . 1 . .
H H9A 1.0334 0.9067 0.5068 0.081 Uiso calc R 1 . .
C C10 0.9685(3) 0.75962(19) 0.47560(19) 0.0646(7) Uani d . 1 . .
H H10A 0.8930 0.7536 0.5172 0.078 Uiso calc R 1 . .
C C11 0.9924(3) 0.67502(18) 0.42152(16) 0.0547(6) Uani d . 1 . .
C C12 0.9001(3) 0.57771(19) 0.42901(17) 0.0595(6) Uani d . 1 . .
H H12A 0.8248 0.5754 0.4708 0.071 Uiso calc R 1 . .
C C13 0.9144(3) 0.49223(19) 0.38127(18) 0.0618(6) Uani d . 1 . .
H H13A 0.9893 0.4968 0.3393 0.074 Uiso calc R 1 . .
C C14 0.8305(3) 0.39367(18) 0.38538(17) 0.0577(6) Uani d . 1 . .
C C15 0.8606(4) 0.3107(2) 0.33221(19) 0.0696(7) Uani d . 1 . .
H H15A 0.9356 0.3124 0.2902 0.084 Uiso calc R 1 . .
C C16 0.6722(3) 0.25210(18) 0.41484(18) 0.0584(6) Uani d . 1 . .
C C17 0.5603(3) 0.1904(2) 0.4537(2) 0.0702(8) Uani d . 1 . .
H H17A 0.5400 0.1213 0.4363 0.084 Uiso calc R 1 . .
C C18 0.4800(3) 0.2348(2) 0.5189(2) 0.0785(9) Uani d . 1 . .
H H18A 0.4033 0.1952 0.5461 0.094 Uiso calc R 1 . .
C C19 0.5115(3) 0.3387(2) 0.5452(2) 0.0762(8) Uani d . 1 . .
H H19A 0.4550 0.3669 0.5894 0.091 Uiso calc R 1 . .
C C20 0.6248(3) 0.3999(2) 0.50683(18) 0.0626(7) Uani d . 1 . .
H H20A 0.6455 0.4688 0.5252 0.075 Uiso calc R 1 . .
C C21 0.7077(3) 0.35702(17) 0.44012(16) 0.0529(6) Uani d . 1 . .
C C22 1.2493(5) 0.9649(2) 0.4041(3) 0.0987(11) Uani d . 1 . .
H H22A 1.2723 1.0015 0.4622 0.148 Uiso calc R 1 . .
H H22B 1.1881 1.0000 0.3705 0.148 Uiso calc R 1 . .
H H22C 1.3441 0.9591 0.3754 0.148 Uiso calc R 1 . .
C C23 0.3467(6) 0.9948(3) 1.0839(4) 0.1117(15) Uani d . 1 B .
H H23A 0.3336 0.9347 1.1075 0.134 Uiso calc R 1 . .
C C24 0.4531(5) 1.0744(3) 1.1227(2) 0.0925(10) Uani d . 1 . .
H H24A 0.5114 1.0677 1.1723 0.111 Uiso calc R 1 . .
C C25 0.3890(4) 1.1693(3) 1.0182(2) 0.0797(8) Uani d . 1 . .
H H25A 0.4030 1.2297 0.9950 0.096 Uiso calc R 1 . .
C C26 0.2841(4) 1.0915(3) 0.9792(2) 0.0863(10) Uani d . 1 B .
H H26A 0.2278 1.0998 0.9293 0.104 Uiso calc R 1 . .
C C27 0.2572(4) 1.0021(3) 1.0093(3) 0.0964(11) Uani d . 1 . .
C C28A 0.1315(7) 0.9283(6) 0.9502(4) 0.077(2) Uani d P 0.685(12) B 1
H H28A 0.0848 0.9499 0.9028 0.093 Uiso calc PR 0.685(12) B 1
C C29A 0.0901(6) 0.8359(5) 0.9661(4) 0.075(2) Uani d P 0.685(12) B 1
H H29A 0.1347 0.8176 1.0158 0.090 Uiso calc PR 0.685(12) B 1
C C28B 0.1802(10) 0.8954(7) 1.0036(6) 0.052(3) Uani d P 0.315(12) B 2
H H28B 0.1980 0.8505 1.0419 0.062 Uiso calc PR 0.315(12) B 2
C C29B 0.0751(16) 0.8741(10) 0.9296(8) 0.057(3) Uani d P 0.315(12) B 2
H H29B 0.0611 0.9218 0.8933 0.068 Uiso calc PR 0.315(12) B 2
C C30 -0.0168(4) 0.7624(3) 0.9137(2) 0.0847(10) Uani d . 1 . .
C C31 -0.0391(4) 0.6689(3) 0.9388(2) 0.0946(10) Uani d . 1 B .
H H31A 0.0111 0.6520 0.9873 0.114 Uiso calc R 1 . .
C C32 -0.1923(3) 0.6535(2) 0.81984(19) 0.0657(7) Uani d . 1 . .
C C33 -0.2938(3) 0.6159(2) 0.7491(2) 0.0756(8) Uani d . 1 B .
H H33A -0.3421 0.5489 0.7402 0.091 Uiso calc R 1 . .
C C34 -0.3209(4) 0.6814(3) 0.6919(2) 0.0849(9) Uani d . 1 . .
H H34A -0.3887 0.6584 0.6432 0.102 Uiso calc R 1 B .
C C35 -0.2491(4) 0.7807(3) 0.7056(2) 0.0885(10) Uani d . 1 B .
H H35A -0.2702 0.8234 0.6660 0.106 Uiso calc R 1 . .
C C36 -0.1480(4) 0.8182(2) 0.7758(2) 0.0803(9) Uani d . 1 . .
H H36A -0.1004 0.8853 0.7840 0.096 Uiso calc R 1 B .
C C37 -0.1175(3) 0.7536(2) 0.83492(19) 0.0661(7) Uani d . 1 B .
C C38 0.5860(4) 1.2495(3) 1.1315(3) 0.1201(15) Uani d . 1 . .
H H38A 0.6153 1.2939 1.0887 0.180 Uiso calc R 1 . .
H H38B 0.6761 1.2276 1.1532 0.180 Uiso calc R 1 . .
H H38C 0.5393 1.2842 1.1795 0.180 Uiso calc R 1 . .
O O1W 0.4653(13) 0.4288(9) 0.0301(9) 0.128(4) Uani d P 0.25 . .
H H1W1 0.5529 0.4619 0.0500 0.192 Uiso d PR 0.25 . .
H H2W1 0.4351 0.4572 -0.0116 0.192 Uiso d PR 0.25 . .

loop_
_atom_site_aniso_label
_atom_site_aniso_U_11
_atom_site_aniso_U_22
_atom_site_aniso_U_33
_atom_site_aniso_U_12
_atom_site_aniso_U_13
_atom_site_aniso_U_23
F1 0.168(2) 0.0544(10) 0.1004(14) 0.0473(11) 0.0094(13) -0.0183(9)
S1 0.1704(10) 0.0472(4) 0.0706(5) 0.0300(5) 0.0304(6) 0.0093(3)
O1A 0.230(11) 0.084(4) 0.065(4) 0.053(7) -0.043(6) -0.029(3)
O2A 0.100(4) 0.093(4) 0.177(7) 0.043(3) 0.034(4) -0.013(4)
O3A 0.190(9) 0.040(3) 0.126(7) 0.019(4) 0.081(6) 0.027(4)
O1B 0.252(14) 0.067(4) 0.139(10) 0.049(7) 0.138(11) 0.020(5)
O2B 0.168(8) 0.079(5) 0.078(5) 0.062(5) -0.045(6) -0.007(4)
O3B 0.114(5) 0.083(4) 0.153(6) 0.002(4) -0.037(5) -0.029(4)
O4 0.135(2) 0.110(2) 0.156(3) 0.0253(18) 0.055(2) 0.045(2)
O5 0.396(8) 0.236(5) 0.098(3) 0.138(5) -0.060(4) -0.045(3)
O6 0.124(2) 0.086(2) 0.203(3) 0.0166(17) -0.014(2) 0.050(2)
N1 0.0650(13) 0.0505(12) 0.0690(14) -0.0022(10) -0.0069(11) 0.0094(10)
N2 0.0892(16) 0.0444(12) 0.0731(15) 0.0114(11) 0.0006(13) -0.0007(10)
N3 0.0627(14) 0.0909(19) 0.0725(15) 0.0172(13) 0.0045(12) -0.0102(14)
N4 0.0919(19) 0.0847(18) 0.0885(18) 0.0187(15) -0.0002(15) 0.0213(15)
N5 0.0857(18) 0.087(2) 0.0799(19) 0.0249(15) -0.0081(14) 0.0076(16)
C1 0.0860(19) 0.0502(14) 0.0534(14) 0.0155(13) 0.0096(13) 0.0077(11)
C2 0.0700(18) 0.0675(18) 0.0755(18) 0.0049(14) 0.0007(14) 0.0067(14)
C3 0.0766(19) 0.088(2) 0.081(2) 0.0330(18) 0.0066(16) 0.0031(17)
C4 0.103(2) 0.0663(18) 0.0633(17) 0.0322(17) -0.0080(16) -0.0074(14)
C5 0.090(2) 0.0594(18) 0.103(2) -0.0051(16) 0.0003(19) -0.0035(16)
C6 0.0766(19) 0.0626(18) 0.100(2) 0.0125(15) 0.0224(17) 0.0054(16)
C7 0.0765(17) 0.0536(15) 0.0646(16) 0.0145(13) -0.0014(13) 0.0022(12)
C8 0.0648(16) 0.0740(18) 0.0664(17) 0.0049(14) 0.0057(13) 0.0167(14)
C9 0.0754(18) 0.0527(15) 0.0713(17) 0.0084(13) 0.0003(14) 0.0022(13)
C10 0.0665(16) 0.0540(15) 0.0731(17) 0.0088(12) 0.0069(13) 0.0093(13)
C11 0.0557(14) 0.0518(13) 0.0574(14) 0.0090(11) -0.0035(11) 0.0118(11)
C12 0.0600(14) 0.0564(15) 0.0632(15) 0.0117(12) 0.0060(12) 0.0092(12)
C13 0.0671(16) 0.0531(14) 0.0650(16) 0.0083(12) 0.0042(12) 0.0101(12)
C14 0.0625(15) 0.0491(13) 0.0623(15) 0.0114(11) 0.0002(12) 0.0088(11)
C15 0.0844(19) 0.0546(15) 0.0704(17) 0.0140(14) 0.0131(14) 0.0063(13)
C16 0.0588(14) 0.0470(13) 0.0687(16) 0.0062(11) -0.0120(12) 0.0118(11)
C17 0.0646(16) 0.0535(15) 0.090(2) 0.0000(13) -0.0104(15) 0.0178(14)
C18 0.0594(16) 0.078(2) 0.099(2) -0.0031(14) 0.0003(16) 0.0362(18)
C19 0.0650(17) 0.083(2) 0.085(2) 0.0186(15) 0.0117(15) 0.0205(16)
C20 0.0607(15) 0.0543(14) 0.0749(17) 0.0139(12) 0.0018(13) 0.0114(13)
C21 0.0534(13) 0.0437(12) 0.0616(14) 0.0092(10) -0.0073(11) 0.0080(10)
C22 0.111(3) 0.0634(19) 0.108(3) -0.0272(18) -0.002(2) 0.0177(18)
C23 0.123(3) 0.077(2) 0.151(4) 0.038(2) 0.073(3) 0.034(3)
C24 0.100(3) 0.112(3) 0.081(2) 0.050(2) 0.0186(19) 0.025(2)
C25 0.081(2) 0.080(2) 0.081(2) 0.0189(16) 0.0132(17) 0.0112(16)
C26 0.0677(19) 0.104(3) 0.080(2) 0.0116(18) -0.0010(16) -0.0069(19)
C27 0.076(2) 0.088(3) 0.118(3) 0.0099(19) 0.033(2) -0.014(2)
C28A 0.085(4) 0.074(4) 0.076(4) 0.023(3) 0.010(3) 0.006(3)
C29A 0.075(4) 0.086(4) 0.066(3) 0.027(3) 0.007(3) 0.003(3)
C28B 0.056(6) 0.052(5) 0.050(5) 0.011(4) -0.001(4) 0.014(4)
C29B 0.084(8) 0.055(7) 0.045(6) 0.033(6) 0.016(5) 0.025(5)
C30 0.0618(18) 0.099(3) 0.084(2) 0.0144(17) 0.0064(16) -0.0212(19)
C31 0.094(2) 0.110(3) 0.081(2) 0.032(2) -0.0093(19) 0.002(2)
C32 0.0613(15) 0.0689(17) 0.0699(17) 0.0166(13) 0.0105(13) 0.0125(14)
C33 0.0676(17) 0.0706(18) 0.086(2) 0.0096(14) 0.0013(15) 0.0058(16)
C34 0.082(2) 0.096(2) 0.078(2) 0.0226(18) -0.0103(16) 0.0067(18)
C35 0.106(3) 0.076(2) 0.091(2) 0.0263(19) 0.007(2) 0.0215(18)
C36 0.081(2) 0.0619(17) 0.097(2) 0.0138(15) 0.0205(18) 0.0027(16)
C37 0.0591(15) 0.0723(18) 0.0669(16) 0.0160(13) 0.0166(13) 0.0017(14)
C38 0.083(2) 0.132(3) 0.124(3) 0.006(2) 0.000(2) -0.044(3)
O1W 0.091(7) 0.134(10) 0.159(11) 0.018(7) 0.018(7) 0.022(8)

loop_
_atom_type_symbol
_atom_type_description
_atom_type_scat_dispersion_real
_atom_type_scat_dispersion_imag
_atom_type_scat_source
C C 0.0033 0.0016 'International Tables Vol C Tables 4.2.6.8 and 6.1.1.4'
H H 0.0000 0.0000 'International Tables Vol C Tables 4.2.6.8 and 6.1.1.4'
N N 0.0061 0.0033 'International Tables Vol C Tables 4.2.6.8 and 6.1.1.4'
O O 0.0106 0.0060 'International Tables Vol C Tables 4.2.6.8 and 6.1.1.4'
F F 0.0171 0.0103 'International Tables Vol C Tables 4.2.6.8 and 6.1.1.4'
S S 0.1246 0.1234 'International Tables Vol C Tables 4.2.6.8 and 6.1.1.4'

loop_
_geom_angle_atom_site_label_1
_geom_angle_atom_site_label_2
_geom_angle_atom_site_label_3
_geom_angle_site_symmetry_1
_geom_angle_site_symmetry_3
_geom_angle
_geom_angle_publ_flag
O1A S1 O1B . . 51.1(5) ?
O1A S1 O3A . . 127.5(7) ?
O1B S1 O3A . . 137.3(6) ?
O1A S1 O2B . . 135.5(6) ?
O1B S1 O2B . . 125.9(7) ?
O1A S1 O2A . . 110.4(6) ?
O1B S1 O2A . . 59.4(6) ?
O3A S1 O2A . . 100.2(6) ?
O2B S1 O2A . . 83.2(6) ?
O1A S1 O3B . . 55.1(5) ?
O1B S1 O3B . . 104.6(7) ?
O3A S1 O3B . . 80.9(6) ?
O2B S1 O3B . . 96.4(6) ?
O2A S1 O3B . . 157.3(3) ?
O1A S1 C1 . . 107.2(3) ?
O1B S1 C1 . . 112.7(3) ?
O3A S1 C1 . . 107.6(5) ?
O2B S1 C1 . . 111.5(5) ?
O2A S1 C1 . . 100.7(2) ?
O3B S1 C1 . . 100.5(2) ?
C9 N1 C8 . . 119.3(2) ?
C9 N1 C22 . . 120.3(3) ?
C8 N1 C22 . . 120.4(3) ?
C15 N2 C16 . . 109.0(2) ?
C15 N2 H1N2 . . 125.5 ?
C16 N2 H1N2 . . 125.5 ?
C24 N3 C25 . . 118.5(3) ?
C24 N3 C38 . . 122.0(4) ?
C25 N3 C38 . . 119.5(3) ?
C31 N4 C32 . . 109.9(3) ?
C31 N4 H1N4 . . 125.0 ?
C32 N4 H1N4 . . 125.0 ?
O5 N5 O6 . . 122.5(5) ?
O5 N5 O4 . . 117.6(5) ?
O6 N5 O4 . . 119.8(4) ?
C2 C1 C6 . . 119.6(3) ?
C2 C1 S1 . . 120.0(2) ?
C6 C1 S1 . . 120.3(2) ?
C3 C2 C1 . . 120.3(3) ?
C3 C2 H2A . . 119.9 ?
C1 C2 H2A . . 119.9 ?
C2 C3 C4 . . 120.8(3) ?
C2 C3 H3A . . 119.6 ?
C4 C3 H3A . . 119.6 ?
C3 C4 C5 . . 119.3(3) ?
C3 C4 F1 . . 119.7(3) ?
C5 C4 F1 . . 120.9(3) ?
C4 C5 C6 . . 120.2(3) ?
C4 C5 H5A . . 119.9 ?
C6 C5 H5A . . 119.9 ?
C1 C6 C5 . . 119.7(3) ?
C1 C6 H6A . . 120.1 ?
C5 C6 H6A . . 120.1 ?
C8 C7 C11 . . 121.0(3) ?
C8 C7 H7A . . 119.5 ?
C11 C7 H7A . . 119.5 ?
N1 C8 C7 . . 120.7(3) ?
N1 C8 H8A . . 119.7 ?
C7 C8 H8A . . 119.7 ?
N1 C9 C10 . . 121.7(3) ?
N1 C9 H9A . . 119.2 ?
C10 C9 H9A . . 119.2 ?
C9 C10 C11 . . 121.3(3) ?
C9 C10 H10A . . 119.3 ?
C11 C10 H10A . . 119.3 ?
C10 C11 C7 . . 115.9(2) ?
C10 C11 C12 . . 120.4(2) ?
C7 C11 C12 . . 123.7(2) ?
C13 C12 C11 . . 125.3(3) ?
C13 C12 H12A . . 117.4 ?
C11 C12 H12A . . 117.4 ?
C12 C13 C14 . . 128.8(3) ?
C12 C13 H13A . . 115.6 ?
C14 C13 H13A . . 115.6 ?
C15 C14 C13 . . 122.2(3) ?
C15 C14 C21 . . 105.9(2) ?
C13 C14 C21 . . 131.9(2) ?
N2 C15 C14 . . 111.1(3) ?
N2 C15 H15A . . 124.4 ?
C14 C15 H15A . . 124.4 ?
N2 C16 C17 . . 129.2(3) ?
N2 C16 C21 . . 107.9(2) ?
C17 C16 C21 . . 123.0(3) ?
C18 C17 C16 . . 117.4(3) ?
C18 C17 H17A . . 121.3 ?
C16 C17 H17A . . 121.3 ?
C17 C18 C19 . . 121.1(3) ?
C17 C18 H18A . . 119.4 ?
C19 C18 H18A . . 119.4 ?
C20 C19 C18 . . 121.2(3) ?
C20 C19 H19A . . 119.4 ?
C18 C19 H19A . . 119.4 ?
C19 C20 C21 . . 119.0(3) ?
C19 C20 H20A . . 120.5 ?
C21 C20 H20A . . 120.5 ?
C20 C21 C16 . . 118.3(2) ?
C20 C21 C14 . . 135.6(2) ?
C16 C21 C14 . . 106.1(2) ?
N1 C22 H22A . . 109.5 ?
N1 C22 H22B . . 109.5 ?
H22A C22 H22B . . 109.5 ?
N1 C22 H22C . . 109.5 ?
H22A C22 H22C . . 109.5 ?
H22B C22 H22C . . 109.5 ?
C24 C23 C27 . . 121.2(4) ?
C24 C23 H23A . . 119.4 ?
C27 C23 H23A . . 119.4 ?
N3 C24 C23 . . 120.7(4) ?
N3 C24 H24A . . 119.6 ?
C23 C24 H24A . . 119.6 ?
N3 C25 C26 . . 121.5(3) ?
N3 C25 H25A . . 119.3 ?
C26 C25 H25A . . 119.3 ?
C27 C26 C25 . . 122.6(4) ?
C27 C26 H26A . . 118.7 ?
C25 C26 H26A . . 118.7 ?
C26 C27 C23 . . 115.6(4) ?
C26 C27 C28B . . 152.5(6) ?
C23 C27 C28B . . 91.9(5) ?
C26 C27 C28A . . 110.3(5) ?
C23 C27 C28A . . 134.2(5) ?
C29A C28A C27 . . 120.6(6) ?
C29A C28A H28A . . 119.7 ?
C27 C28A H28A . . 119.7 ?
C28A C29A C30 . . 124.6(7) ?
C28A C29A H29A . . 117.7 ?
C30 C29A H29A . . 117.7 ?
C29B C28B C27 . . 107.8(9) ?
C29B C28B H28B . . 126.1 ?
C27 C28B H28B . . 126.1 ?
C28B C29B C30 . . 114.3(10) ?
C28B C29B H29B . . 122.8 ?
C30 C29B H29B . . 122.8 ?
C31 C30 C29A . . 115.9(5) ?
C31 C30 C37 . . 105.4(3) ?
C29A C30 C37 . . 138.7(5) ?
C31 C30 C29B . . 147.6(6) ?
C37 C30 C29B . . 106.9(6) ?
N4 C31 C30 . . 111.1(3) ?
N4 C31 H31A . . 124.5 ?
C30 C31 H31A . . 124.5 ?
N4 C32 C33 . . 129.5(3) ?
N4 C32 C37 . . 107.6(3) ?
C33 C32 C37 . . 122.8(3) ?
C32 C33 C34 . . 117.2(3) ?
C32 C33 H33A . . 121.4 ?
C34 C33 H33A . . 121.4 ?
C33 C34 C35 . . 121.0(3) ?
C33 C34 H34A . . 119.5 ?
C35 C34 H34A . . 119.5 ?
C36 C35 C34 . . 121.9(3) ?
C36 C35 H35A . . 119.1 ?
C34 C35 H35A . . 119.1 ?
C35 C36 C37 . . 118.6(3) ?
C35 C36 H36A . . 120.7 ?
C37 C36 H36A . . 120.7 ?
C36 C37 C32 . . 118.5(3) ?
C36 C37 C30 . . 135.4(3) ?
C32 C37 C30 . . 106.0(3) ?
N3 C38 H38A . . 109.5 ?
N3 C38 H38B . . 109.5 ?
H38A C38 H38B . . 109.5 ?
N3 C38 H38C . . 109.5 ?
H38A C38 H38C . . 109.5 ?
H38B C38 H38C . . 109.5 ?
H1W1 O1W H2W1 . . 107.7 ?

loop_
_geom_bond_atom_site_label_1
_geom_bond_atom_site_label_2
_geom_bond_site_symmetry_2
_geom_bond_distance
_geom_bond_publ_flag
F1 C4 . 1.692(3) ?
S1 O1A . 1.287(6) ?
S1 O1B . 1.291(6) ?
S1 O3A . 1.340(8) ?
S1 O2B . 1.381(11) ?
S1 O2A . 1.662(6) ?
S1 O3B . 1.714(7) ?
S1 C1 . 1.774(3) ?
O4 N5 . 1.217(4) ?
O5 N5 . 1.145(4) ?
O6 N5 . 1.197(4) ?
N1 C9 . 1.336(4) ?
N1 C8 . 1.340(4) ?
N1 C22 . 1.474(3) ?
N2 C15 . 1.336(4) ?
N2 C16 . 1.376(4) ?
N2 H1N2 . 0.8600 ?
N3 C24 . 1.336(5) ?
N3 C25 . 1.344(4) ?
N3 C38 . 1.471(4) ?
N4 C31 . 1.324(4) ?
N4 C32 . 1.371(4) ?
N4 H1N4 . 0.8600 ?
C1 C2 . 1.368(4) ?
C1 C6 . 1.370(4) ?
C2 C3 . 1.363(4) ?
C2 H2A . 0.9300 ?
C3 C4 . 1.365(5) ?
C3 H3A . 0.9300 ?
C4 C5 . 1.367(5) ?
C5 C6 . 1.383(4) ?
C5 H5A . 0.9300 ?
C6 H6A . 0.9300 ?
C7 C8 . 1.370(4) ?
C7 C11 . 1.392(4) ?
C7 H7A . 0.9300 ?
C8 H8A . 0.9300 ?
C9 C10 . 1.353(4) ?
C9 H9A . 0.9300 ?
C10 C11 . 1.379(4) ?
C10 H10A . 0.9300 ?
C11 C12 . 1.451(3) ?
C12 C13 . 1.319(4) ?
C12 H12A . 0.9300 ?
C13 C14 . 1.428(4) ?
C13 H13A . 0.9300 ?
C14 C15 . 1.373(4) ?
C14 C21 . 1.441(4) ?
C15 H15A . 0.9300 ?
C16 C17 . 1.378(4) ?
C16 C21 . 1.411(3) ?
C17 C18 . 1.371(4) ?
C17 H17A . 0.9300 ?
C18 C19 . 1.398(4) ?
C18 H18A . 0.9300 ?
C19 C20 . 1.378(4) ?
C19 H19A . 0.9300 ?
C20 C21 . 1.392(4) ?
C20 H20A . 0.9300 ?
C22 H22A . 0.9600 ?
C22 H22B . 0.9600 ?
C22 H22C . 0.9600 ?
C23 C24 . 1.365(6) ?
C23 C27 . 1.396(6) ?
C23 H23A . 0.9300 ?
C24 H24A . 0.9300 ?
C25 C26 . 1.345(5) ?
C25 H25A . 0.9300 ?
C26 C27 . 1.345(5) ?
C26 H26A . 0.9300 ?
C27 C28B . 1.487(10) ?
C27 C28A . 1.546(8) ?
C28A C29A . 1.306(12) ?
C28A H28A . 0.9300 ?
C29A C30 . 1.402(7) ?
C29A H29A . 0.9300 ?
C28B C29B . 1.41(2) ?
C28B H28B . 0.9300 ?
C29B C30 . 1.583(15) ?
C29B H29B . 0.9300 ?
C30 C31 . 1.364(5) ?
C30 C37 . 1.459(4) ?
C31 H31A . 0.9300 ?
C32 C33 . 1.374(4) ?
C32 C37 . 1.397(4) ?
C33 C34 . 1.376(4) ?
C33 H33A . 0.9300 ?
C34 C35 . 1.379(5) ?
C34 H34A . 0.9300 ?
C35 C36 . 1.364(5) ?
C35 H35A . 0.9300 ?
C36 C37 . 1.396(4) ?
C36 H36A . 0.9300 ?
C38 H38A . 0.9600 ?
C38 H38B . 0.9600 ?
C38 H38C . 0.9600 ?
O1W H1W1 . 0.8500 ?
O1W H2W1 . 0.8500 ?

loop_
_geom_hbond_atom_site_label_D
_geom_hbond_atom_site_label_H
_geom_hbond_atom_site_label_A
_geom_hbond_site_symmetry_A
_geom_hbond_distance_DH
_geom_hbond_distance_HA
_geom_hbond_distance_DA
_geom_hbond_angle_DHA
_geom_hbond_publ_flag
N2 H1N2 O3A 1_545 0.86 2.09 2.950(10) 175 y
N4 H1N4 O4 1_455 0.86 2.36 3.106(4) 145 y
N4 H1N4 O5 1_455 0.86 2.43 3.259(6) 163 y
O1W H1W1 O5 1_554 0.85 2.42 2.711(14) 101 y
C6 H6A O2A 1_555 0.93 2.44 2.866(7) 108 y
C7 H7A O4 2_766 0.93 2.51 3.224(4) 134 y
C9 H9A O1A 2_776 0.93 2.47 3.169(8) 132 y
C22 H22A O1A 2_776 0.96 2.39 3.256(8) 149 y
C22 H22C O2A 1_655 0.96 2.19 3.147(8) 175 y
C23 H23A O6 2_667 0.93 2.55 3.456(5) 164 y
C15 H15A Cg1 2_666 0.93 2.99 3.896(3) 164 y
C15 H15A Cg2 2_666 0.93 2.72 3.563(4) 151 y
C34 H34A Cg3 2_566 0.93 2.78 3.595(4) 147 y
C38 H38C Cg2 2_577 0.96 2.95 3.695(4) 135 y

loop_
_geom_torsion_atom_site_label_1
_geom_torsion_atom_site_label_2
_geom_torsion_atom_site_label_3
_geom_torsion_atom_site_label_4
_geom_torsion_site_symmetry_1
_geom_torsion_site_symmetry_2
_geom_torsion_site_symmetry_3
_geom_torsion_site_symmetry_4
_geom_torsion
_geom_torsion_publ_flag
O1A S1 C1 C2 . . . . -85.3(6) ?
O1B S1 C1 C2 . . . . -139.6(8) ?
O3A S1 C1 C2 . . . . 54.9(6) ?
O2B S1 C1 C2 . . . . 72.4(7) ?
O2A S1 C1 C2 . . . . 159.3(4) ?
O3B S1 C1 C2 . . . . -28.8(4) ?
O1A S1 C1 C6 . . . . 92.5(6) ?
O1B S1 C1 C6 . . . . 38.2(8) ?
O3A S1 C1 C6 . . . . -127.4(7) ?
O2B S1 C1 C6 . . . . -109.8(7) ?
O2A S1 C1 C6 . . . . -23.0(4) ?
O3B S1 C1 C6 . . . . 149.0(4) ?
C6 C1 C2 C3 . . . . -1.6(5) ?
S1 C1 C2 C3 . . . . 176.2(2) ?
C1 C2 C3 C4 . . . . -0.3(5) ?
C2 C3 C4 C5 . . . . 1.6(5) ?
C2 C3 C4 F1 . . . . -177.7(2) ?
C3 C4 C5 C6 . . . . -1.1(5) ?
F1 C4 C5 C6 . . . . 178.2(3) ?
C2 C1 C6 C5 . . . . 2.1(5) ?
S1 C1 C6 C5 . . . . -175.7(3) ?
C4 C5 C6 C1 . . . . -0.8(5) ?
C9 N1 C8 C7 . . . . 0.2(4) ?
C22 N1 C8 C7 . . . . -179.1(3) ?
C11 C7 C8 N1 . . . . 0.9(4) ?
C8 N1 C9 C10 . . . . -0.7(4) ?
C22 N1 C9 C10 . . . . 178.6(3) ?
N1 C9 C10 C11 . . . . 0.0(4) ?
C9 C10 C11 C7 . . . . 1.0(4) ?
C9 C10 C11 C12 . . . . -179.6(2) ?
C8 C7 C11 C10 . . . . -1.4(4) ?
C8 C7 C11 C12 . . . . 179.1(2) ?
C10 C11 C12 C13 . . . . -179.4(3) ?
C7 C11 C12 C13 . . . . 0.0(4) ?
C11 C12 C13 C14 . . . . 178.9(2) ?
C12 C13 C14 C15 . . . . -178.6(3) ?
C12 C13 C14 C21 . . . . 0.4(5) ?
C16 N2 C15 C14 . . . . -0.3(3) ?
C13 C14 C15 N2 . . . . 179.5(2) ?
C21 C14 C15 N2 . . . . 0.3(3) ?
C15 N2 C16 C17 . . . . -179.1(3) ?
C15 N2 C16 C21 . . . . 0.2(3) ?
N2 C16 C17 C18 . . . . -180.0(3) ?
C21 C16 C17 C18 . . . . 0.8(4) ?
C16 C17 C18 C19 . . . . -0.4(4) ?
C17 C18 C19 C20 . . . . -0.3(5) ?
C18 C19 C20 C21 . . . . 0.6(4) ?
C19 C20 C21 C16 . . . . -0.2(4) ?
C19 C20 C21 C14 . . . . 180.0(3) ?
N2 C16 C21 C20 . . . . -179.9(2) ?
C17 C16 C21 C20 . . . . -0.5(4) ?
N2 C16 C21 C14 . . . . 0.0(3) ?
C17 C16 C21 C14 . . . . 179.4(2) ?
C15 C14 C21 C20 . . . . 179.7(3) ?
C13 C14 C21 C20 . . . . 0.6(5) ?
C15 C14 C21 C16 . . . . -0.2(3) ?
C13 C14 C21 C16 . . . . -179.2(3) ?
C25 N3 C24 C23 . . . . -0.3(5) ?
C38 N3 C24 C23 . . . . 178.8(3) ?
C27 C23 C24 N3 . . . . 0.0(5) ?
C24 N3 C25 C26 . . . . 0.1(4) ?
C38 N3 C25 C26 . . . . -179.0(3) ?
N3 C25 C26 C27 . . . . 0.3(5) ?
C25 C26 C27 C23 . . . . -0.5(5) ?
C25 C26 C27 C28B . . . . -175.9(8) ?
C25 C26 C27 C28A . . . . -179.6(3) ?
C24 C23 C27 C26 . . . . 0.4(5) ?
C24 C23 C27 C28B . . . . 178.2(4) ?
C24 C23 C27 C28A . . . . 179.2(4) ?
C26 C27 C28A C29A . . . . 178.2(4) ?
C23 C27 C28A C29A . . . . -0.7(8) ?
C28B C27 C28A C29A . . . . 0.7(5) ?
C27 C28A C29A C30 . . . . -176.6(4) ?
C26 C27 C28B C29B . . . . -3.5(13) ?
C23 C27 C28B C29B . . . . -179.3(6) ?
C28A C27 C28B C29B . . . . 1.7(6) ?
C27 C28B C29B C30 . . . . 179.7(6) ?
C28A C29A C30 C31 . . . . 176.9(5) ?
C28A C29A C30 C37 . . . . -2.4(8) ?
C28A C29A C30 C29B . . . . 0.9(8) ?
C28B C29B C30 C31 . . . . -3.8(13) ?
C28B C29B C30 C29A . . . . 2.9(5) ?
C28B C29B C30 C37 . . . . -179.3(6) ?
C32 N4 C31 C30 . . . . 0.9(4) ?
C29A C30 C31 N4 . . . . -180.0(3) ?
C37 C30 C31 N4 . . . . -0.5(4) ?
C29B C30 C31 N4 . . . . -176.0(7) ?
C31 N4 C32 C33 . . . . 177.5(3) ?
C31 N4 C32 C37 . . . . -0.8(4) ?
N4 C32 C33 C34 . . . . -178.3(3) ?
C37 C32 C33 C34 . . . . -0.2(4) ?
C32 C33 C34 C35 . . . . -0.2(5) ?
C33 C34 C35 C36 . . . . 0.4(5) ?
C34 C35 C36 C37 . . . . -0.1(5) ?
C35 C36 C37 C32 . . . . -0.2(4) ?
C35 C36 C37 C30 . . . . 177.6(3) ?
N4 C32 C37 C36 . . . . 178.9(3) ?
C33 C32 C37 C36 . . . . 0.4(4) ?
N4 C32 C37 C30 . . . . 0.5(3) ?
C33 C32 C37 C30 . . . . -178.0(3) ?
C31 C30 C37 C36 . . . . -178.0(3) ?
C29A C30 C37 C36 . . . . 1.3(7) ?
C29B C30 C37 C36 . . . . -0.5(6) ?
C31 C30 C37 C32 . . . . 0.0(3) ?
C29A C30 C37 C32 . . . . 179.3(4) ?
C29B C30 C37 C32 . . . . 177.5(4) ?
